data_1520627
loop_
_publ_author_name
'Engle, Keary M.'
'Pfeifer, Lukas'
'Pidgeon, George W.'
'Giuffredi, Guy T.'
'Thompson, Amber L.'
'Paton, Robert S.'
'Brown, John M.'
'Gouverneur, V\'eronique'

_publ_section_title
;
 Coordination diversity in hydrogen-bonded homoleptic fluoride--alcohol
 complexes modulates reactivity
;
_journal_issue 9
_journal_name_full 'Chem. Sci.'
_journal_page_first 5293
_journal_paper_doi 10.1039/C5SC01812A
_journal_volume 6
_journal_year 2015
_chemical_formula_moiety '3(C19 H14 O), C16 H36 N, F'
_chemical_formula_sum 'C73 H78 F N O3'
_chemical_formula_weight 1036.43
_chemical_melting_point ?
_space_group_IT_number 2
_symmetry_cell_setting triclinic
_symmetry_space_group_name_Hall '-P 1'
_symmetry_space_group_name_H-M 'P -1'
_atom_sites_solution_hydrogens difmap
_atom_sites_solution_primary other
_audit_creation_date 12-11-30
_audit_creation_method CRYSTALS_ver_14.40
_audit_update_record
;
2015-05-19 deposited with the CCDC.
2015-06-22 downloaded from the CCDC.
;
_cell_angle_alpha 91.2454(7)
_cell_angle_beta 94.4191(7)
_cell_angle_gamma 103.9009(8)
_cell_formula_units_Z 4
_cell_length_a 14.5683(1)
_cell_length_b 19.9837(2)
_cell_length_c 20.7534(2)
_cell_measurement_reflns_used 141894
_cell_measurement_temperature 150
_cell_measurement_theta_max 76
_cell_measurement_theta_min 3
_cell_volume 5842.46(9)
_computing_cell_refinement 'CrysAlis, (Oxford Diffraction, 2002)'
_computing_data_collection 'SuperNova, (Oxford Diffraction, 2010)'
_computing_data_reduction 'CrysAlis, (Oxford Diffraction, 2002)'
_computing_molecular_graphics 'CAMERON (Watkin et al., 1996)'
_computing_publication_material 'CRYSTALS (Betteridge et al., 2003)'
_computing_structure_refinement 'CRYSTALS (Betteridge et al., 2003)'
_computing_structure_solution 'Superflip (Palatinus & Chapuis, 2007)'
_diffrn_ambient_temperature 150
_diffrn_measured_fraction_theta_full 0.997
_diffrn_measured_fraction_theta_max 0.992
_diffrn_measurement_device Area
_diffrn_measurement_device_type 'Oxford Diffraction SuperNova'
_diffrn_measurement_method \w
_diffrn_radiation_monochromator graphite
_diffrn_radiation_type 'Cu K\a'
_diffrn_radiation_wavelength 1.54180
_diffrn_reflns_av_R_equivalents 0.026
_diffrn_reflns_limit_h_max 18
_diffrn_reflns_limit_h_min -18
_diffrn_reflns_limit_k_max 25
_diffrn_reflns_limit_k_min -24
_diffrn_reflns_limit_l_max 26
_diffrn_reflns_limit_l_min -26
_diffrn_reflns_number 227665
_diffrn_reflns_theta_full 75.122
_diffrn_reflns_theta_max 76.656
_diffrn_reflns_theta_min 3.060
_diffrn_standards_number 0
_exptl_absorpt_coefficient_mu 0.561
_exptl_absorpt_correction_T_max 0.89
_exptl_absorpt_correction_T_min 0.47
_exptl_absorpt_correction_type multi-scan
_exptl_absorpt_process_details 'CrysAlis, (Oxford Diffraction, 2002)'
_exptl_crystal_colour clear_pale_colourless
_exptl_crystal_density_diffrn 1.178
_exptl_crystal_density_meas ?
_exptl_crystal_density_method 'not measured'
_exptl_crystal_description block
_exptl_crystal_F_000 2224
_exptl_crystal_size_max 0.26
_exptl_crystal_size_mid 0.24
_exptl_crystal_size_min 0.21
_refine_diff_density_max 0.52
_refine_diff_density_min -0.30
_refine_ls_extinction_coef 170(9)
_refine_ls_extinction_method 'Larson (1970), Equation 22'
_refine_ls_goodness_of_fit_ref 0.9862
_refine_ls_hydrogen_treatment constr
_refine_ls_matrix_type full
_refine_ls_number_parameters 1406
_refine_ls_number_reflns 20878
_refine_ls_number_restraints 0
_refine_ls_R_factor_all 0.0429
_refine_ls_R_factor_gt 0.0408
_refine_ls_shift/su_max 0.0005741
_refine_ls_shift/su_mean 0.0000404
_refine_ls_structure_factor_coef Fsqd
_refine_ls_weighting_details
;
 Method= Modified Sheldrick 
 w=1/[\s^2^(F^2^) + ( 0.04P)^2^ + 2.94P] 
 ,where P=(max(Fo^2^,0) + 2Fc^2^)/3 
;
_refine_ls_weighting_scheme calc
_refine_ls_wR_factor_all 0.0976
_refine_ls_wR_factor_gt 0.0961
_refine_ls_wR_factor_ref 0.0976
_reflns_limit_h_max 18
_reflns_limit_h_min -18
_reflns_limit_k_max 25
_reflns_limit_k_min -25
_reflns_limit_l_max 26
_reflns_limit_l_min 0
_reflns_number_gt 19535
_reflns_number_total 24424
_reflns_threshold_expression I>2.0\s(I)
_oxford_diffrn_Wilson_B_factor 2.72
_oxford_diffrn_Wilson_scale 0.11
_oxford_refine_ls_r_factor_ref 0.0429
_oxford_refine_ls_scale 3.079(15)
_oxford_reflns_number_all 20878
_oxford_reflns_threshold_expression_ref I>-3.0\s(I)
_oxford_structure_analysis_title 004gwp12
_cod_data_source_file c5sc01812a2.cif
_cod_data_source_block 2j
_cod_depositor_comments
;
The following automatic conversions were performed:

'_chemical_melting_point' value 'not measured' was changed to '?' -
the value is undefined or not given.

'_atom_sites_solution_primary' value 'Other' changed to 'other'
according to
/usr/data/users/saulius/crontab/automatic-downloads/rss-feeds/RSC/lib/dictionaries/cif_core.dic
dictionary named 'cif_core.dic' version 2.4.2 from 2011-04-26.

'_exptl_crystal_density_meas' value 'not measured' was changed to '?'
- the value is perceived as not measured.

Automatic conversion script
Id: cif_fix_values 3271 2015-04-21 07:52:19Z andrius 

 Adding full bibliography for 1520618--1520631.cif.
;
_cod_original_sg_symbol_H-M 'P -1 '
_cod_original_formula_sum 'C73 H78 F1 N1 O3'
_cod_database_code 1520627

loop_
_symmetry_equiv_pos_as_xyz
x,y,z
-x,-y,-z

loop_
_atom_site_label
_atom_site_type_symbol
_atom_site_fract_x
_atom_site_fract_y
_atom_site_fract_z
_atom_site_U_iso_or_equiv
_atom_site_occupancy
_atom_site_adp_type
_atom_site_refinement_flags_posn
F1 F 0.61935(5) 0.85750(4) 0.25220(4) 0.0359 1.0000 Uani .
F2 F 0.19771(5) 0.41171(5) 0.29033(4) 0.0417 1.0000 Uani .
O11 O 0.45609(6) 0.83384(4) 0.29473(4) 0.0282 1.0000 Uani .
O12 O 0.51011(6) 0.79247(4) 0.15152(4) 0.0273 1.0000 Uani .
O13 O 0.79470(6) 0.91174(4) 0.24144(5) 0.0309 1.0000 Uani .
O14 O 0.36029(6) 0.42842(4) 0.25275(4) 0.0285 1.0000 Uani .
O15 O 0.02598(6) 0.37027(4) 0.27411(4) 0.0248 1.0000 Uani .
O16 O -0.05571(6) 0.30606(4) 0.15706(4) 0.0305 1.0000 Uani .
C101 C 0.43484(9) 0.86095(6) 0.35367(6) 0.0257 1.0000 Uani .
C102 C 0.47445(9) 0.82896(6) 0.41257(6) 0.0272 1.0000 Uani .
C103 C 0.56831(10) 0.83423(7) 0.43346(7) 0.0361 1.0000 Uani .
C104 C 0.58839(12) 0.80008(8) 0.48850(8) 0.0449 1.0000 Uani .
C105 C 0.51622(12) 0.76217(8) 0.52206(7) 0.0440 1.0000 Uani .
C106 C 0.42188(11) 0.75666(7) 0.50122(7) 0.0374 1.0000 Uani .
C107 C 0.40110(10) 0.79022(6) 0.44576(6) 0.0291 1.0000 Uani .
C108 C 0.30992(9) 0.79335(6) 0.41168(6) 0.0284 1.0000 Uani .
C109 C 0.32832(9) 0.83423(6) 0.35819(6) 0.0260 1.0000 Uani .
C110 C 0.25541(10) 0.84589(7) 0.31706(7) 0.0332 1.0000 Uani .
C111 C 0.16243(10) 0.81616(8) 0.32954(7) 0.0379 1.0000 Uani .
C112 C 0.14373(10) 0.77540(7) 0.38256(8) 0.0387 1.0000 Uani .
C113 C 0.21703(10) 0.76344(7) 0.42393(7) 0.0358 1.0000 Uani .
C114 C 0.46352(9) 0.93981(6) 0.35986(6) 0.0278 1.0000 Uani .
C115 C 0.51315(11) 0.97950(7) 0.31417(7) 0.0368 1.0000 Uani .
C116 C 0.53611(13) 1.05105(8) 0.32155(8) 0.0480 1.0000 Uani .
C117 C 0.50972(13) 1.08338(8) 0.37380(8) 0.0483 1.0000 Uani .
C118 C 0.46148(13) 1.04431(8) 0.41987(8) 0.0475 1.0000 Uani .
C119 C 0.43912(12) 0.97333(7) 0.41305(7) 0.0411 1.0000 Uani .
C120 C 0.50458(9) 0.82856(6) 0.09374(6) 0.0246 1.0000 Uani .
C121 C 0.60209(8) 0.86367(6) 0.07264(6) 0.0243 1.0000 Uani .
C122 C 0.66987(9) 0.91684(7) 0.10439(6) 0.0279 1.0000 Uani .
C123 C 0.75475(9) 0.94084(7) 0.07660(7) 0.0351 1.0000 Uani .
C124 C 0.77100(10) 0.91248(8) 0.01826(7) 0.0399 1.0000 Uani .
C125 C 0.70247(10) 0.85947(8) -0.01406(7) 0.0365 1.0000 Uani .
C126 C 0.61746(9) 0.83533(7) 0.01333(6) 0.0284 1.0000 Uani .
C127 C 0.53224(9) 0.78139(7) -0.00917(6) 0.0299 1.0000 Uani .
C128 C 0.46676(9) 0.77575(6) 0.03755(6) 0.0277 1.0000 Uani .
C129 C 0.38039(10) 0.72804(7) 0.02904(7) 0.0349 1.0000 Uani .
C130 C 0.35929(11) 0.68611(8) -0.02738(8) 0.0427 1.0000 Uani .
C131 C 0.42336(11) 0.69305(8) -0.07444(8) 0.0439 1.0000 Uani .
C132 C 0.51055(11) 0.74022(8) -0.06583(7) 0.0387 1.0000 Uani .
C133 C 0.44273(8) 0.88043(6) 0.09774(6) 0.0241 1.0000 Uani .
C134 C 0.39453(10) 0.88666(7) 0.15146(6) 0.0336 1.0000 Uani .
C135 C 0.33905(12) 0.93441(9) 0.15307(7) 0.0435 1.0000 Uani .
C136 C 0.33056(10) 0.97554(7) 0.10161(7) 0.0361 1.0000 Uani .
C137 C 0.37837(9) 0.96941(7) 0.04772(7) 0.0323 1.0000 Uani .
C138 C 0.43416(9) 0.92250(7) 0.04603(6) 0.0295 1.0000 Uani .
C139 C 0.86191(9) 0.87399(6) 0.26143(7) 0.0302 1.0000 Uani .
C140 C 0.88268(10) 0.87826(7) 0.33487(7) 0.0334 1.0000 Uani .
C141 C 0.82260(11) 0.85150(7) 0.38114(7) 0.0396 1.0000 Uani .
C142 C 0.85635(14) 0.86421(8) 0.44595(8) 0.0525 1.0000 Uani .
C143 C 0.94928(16) 0.90324(9) 0.46274(9) 0.0623 1.0000 Uani .
C144 C 1.00863(13) 0.92968(9) 0.41656(10) 0.0540 1.0000 Uani .
C145 C 0.97530(11) 0.91734(7) 0.35232(8) 0.0427 1.0000 Uani .
C146 C 1.02189(10) 0.93885(7) 0.29313(9) 0.0421 1.0000 Uani .
C147 C 0.95814(9) 0.91293(7) 0.23983(8) 0.0359 1.0000 Uani .
C148 C 0.98457(11) 0.92315(7) 0.17719(9) 0.0443 1.0000 Uani .
C149 C 1.07563(12) 0.96134(8) 0.16830(11) 0.0542 1.0000 Uani .
C150 C 1.13846(12) 0.98820(9) 0.22054(11) 0.0584 1.0000 Uani .
C151 C 1.11397(11) 0.97765(8) 0.28318(11) 0.0561 1.0000 Uani .
C152 C 0.83492(9) 0.80008(6) 0.23232(7) 0.0292 1.0000 Uani .
C153 C 0.76752(10) 0.78241(7) 0.17999(7) 0.0336 1.0000 Uani .
C154 C 0.74454(11) 0.71603(7) 0.15192(7) 0.0387 1.0000 Uani .
C155 C 0.78912(11) 0.66694(7) 0.17586(8) 0.0412 1.0000 Uani .
C156 C 0.85678(11) 0.68406(7) 0.22784(8) 0.0416 1.0000 Uani .
C157 C 0.87972(10) 0.75025(7) 0.25598(8) 0.0360 1.0000 Uani .
C158 C 0.42158(8) 0.38946(6) 0.27920(6) 0.0254 1.0000 Uani .
C159 C 0.43657(9) 0.39591(6) 0.35311(6) 0.0275 1.0000 Uani .
C160 C 0.36967(10) 0.37883(7) 0.39753(7) 0.0326 1.0000 Uani .
C161 C 0.39969(11) 0.38949(8) 0.46307(7) 0.0419 1.0000 Uani .
C162 C 0.49458(12) 0.41662(8) 0.48347(8) 0.0462 1.0000 Uani .
C163 C 0.56151(11) 0.43444(8) 0.43926(8) 0.0422 1.0000 Uani .
C164 C 0.53222(9) 0.42415(7) 0.37361(7) 0.0320 1.0000 Uani .
C165 C 0.58529(9) 0.44051(6) 0.31631(7) 0.0324 1.0000 Uani .
C166 C 0.52186(9) 0.42232(6) 0.26108(7) 0.0286 1.0000 Uani .
C167 C 0.55218(10) 0.43465(7) 0.20004(7) 0.0353 1.0000 Uani .
C168 C 0.64784(11) 0.46592(7) 0.19480(9) 0.0442 1.0000 Uani .
C169 C 0.71073(10) 0.48317(7) 0.24955(9) 0.0467 1.0000 Uani .
C170 C 0.68060(10) 0.47049(7) 0.31051(9) 0.0415 1.0000 Uani .
C171 C 0.39170(8) 0.31355(6) 0.25491(6) 0.0246 1.0000 Uani .
C172 C 0.30859(9) 0.28814(7) 0.21580(6) 0.0309 1.0000 Uani .
C173 C 0.28542(11) 0.22001(7) 0.19176(7) 0.0379 1.0000 Uani .
C174 C 0.34440(11) 0.17692(7) 0.20659(7) 0.0401 1.0000 Uani .
C175 C 0.42696(11) 0.20178(7) 0.24638(8) 0.0392 1.0000 Uani .
C176 C 0.45012(9) 0.26928(7) 0.27052(7) 0.0320 1.0000 Uani .
C177 C -0.02015(8) 0.38010(6) 0.32984(6) 0.0221 1.0000 Uani .
C178 C 0.01826(8) 0.34971(6) 0.39036(6) 0.0227 1.0000 Uani .
C179 C 0.10865(9) 0.36809(7) 0.42166(6) 0.0277 1.0000 Uani .
C180 C 0.12750(10) 0.33364(7) 0.47692(6) 0.0321 1.0000 Uani .
C181 C 0.05785(10) 0.28165(7) 0.49989(6) 0.0325 1.0000 Uani .
C182 C -0.03297(10) 0.26318(7) 0.46866(6) 0.0295 1.0000 Uani .
C183 C -0.05278(9) 0.29849(6) 0.41428(6) 0.0244 1.0000 Uani .
C184 C -0.14136(9) 0.29197(6) 0.37277(6) 0.0239 1.0000 Uani .
C185 C -0.12305(8) 0.33730(6) 0.32236(6) 0.0227 1.0000 Uani .
C186 C -0.19432(9) 0.34149(6) 0.27576(6) 0.0264 1.0000 Uani .
C187 C -0.28537(9) 0.30059(7) 0.28061(7) 0.0306 1.0000 Uani .
C188 C -0.30396(9) 0.25635(7) 0.33122(7) 0.0316 1.0000 Uani .
C189 C -0.23232(9) 0.25126(6) 0.37770(6) 0.0286 1.0000 Uani .
C190 C -0.01887(8) 0.45622(6) 0.34364(6) 0.0237 1.0000 Uani .
C191 C 0.02483(10) 0.50809(7) 0.30523(6) 0.0310 1.0000 Uani .
C192 C 0.02268(11) 0.57628(7) 0.31885(8) 0.0402 1.0000 Uani .
C193 C -0.02300(11) 0.59288(7) 0.37031(8) 0.0404 1.0000 Uani .
C194 C -0.06545(11) 0.54163(7) 0.40941(8) 0.0417 1.0000 Uani .
C195 C -0.06327(10) 0.47401(7) 0.39625(7) 0.0351 1.0000 Uani .
C196 C -0.03124(9) 0.33444(7) 0.09638(6) 0.0273 1.0000 Uani .
C197 C 0.07545(9) 0.35082(7) 0.08884(6) 0.0271 1.0000 Uani .
C198 C 0.14815(9) 0.39727(7) 0.12481(6) 0.0318 1.0000 Uani .
C199 C 0.24079(10) 0.40356(8) 0.10892(7) 0.0393 1.0000 Uani .
C200 C 0.26010(10) 0.36424(9) 0.05832(8) 0.0439 1.0000 Uani .
C201 C 0.18765(11) 0.31765(8) 0.02204(7) 0.0412 1.0000 Uani .
C202 C 0.09488(10) 0.31140(7) 0.03756(6) 0.0321 1.0000 Uani .
C203 C 0.00487(10) 0.26648(7) 0.00920(7) 0.0355 1.0000 Uani .
C204 C -0.06850(10) 0.27770(7) 0.04412(6) 0.0315 1.0000 Uani .
C205 C -0.16093(11) 0.24029(8) 0.02918(7) 0.0402 1.0000 Uani .
C206 C -0.17963(12) 0.19226(9) -0.02263(9) 0.0524 1.0000 Uani .
C207 C -0.10738(14) 0.18251(9) -0.05823(9) 0.0568 1.0000 Uani .
C208 C -0.01417(13) 0.21890(9) -0.04274(8) 0.0490 1.0000 Uani .
C209 C -0.06968(9) 0.39843(7) 0.08376(6) 0.0304 1.0000 Uani .
C210 C -0.07503(11) 0.44350(8) 0.13419(7) 0.0401 1.0000 Uani .
C211 C -0.10616(13) 0.50301(9) 0.12268(9) 0.0532 1.0000 Uani .
C212 C -0.13256(12) 0.51845(9) 0.06110(10) 0.0574 1.0000 Uani .
C213 C -0.12733(14) 0.47456(10) 0.01088(10) 0.0629 1.0000 Uani .
C214 C -0.09597(13) 0.41500(9) 0.02161(8) 0.0489 1.0000 Uani .
N501 N 0.39356(8) 0.62633(5) 0.25215(5) 0.0298 1.0000 Uani .
C502 C 0.40806(10) 0.58019(6) 0.19655(7) 0.0320 1.0000 Uani .
C503 C 0.47422(10) 0.61455(7) 0.14753(7) 0.0341 1.0000 Uani .
C504 C 0.46065(11) 0.56716(7) 0.08719(7) 0.0400 1.0000 Uani .
C505 C 0.53697(13) 0.59150(8) 0.04125(8) 0.0476 1.0000 Uani .
C506 C 0.48760(10) 0.66945(6) 0.28295(7) 0.0326 1.0000 Uani .
C507 C 0.55709(10) 0.62999(7) 0.31036(7) 0.0357 1.0000 Uani .
C508 C 0.64785(11) 0.68117(8) 0.33734(8) 0.0419 1.0000 Uani .
C509 C 0.72310(12) 0.64693(9) 0.36535(8) 0.0472 1.0000 Uani .
C510 C 0.34140(10) 0.57764(6) 0.30012(6) 0.0313 1.0000 Uani .
C511 C 0.30912(10) 0.61050(7) 0.35815(7) 0.0332 1.0000 Uani .
C512 C 0.26507(10) 0.55260(7) 0.40149(6) 0.0337 1.0000 Uani .
C513 C 0.21872(11) 0.57707(8) 0.45754(7) 0.0421 1.0000 Uani .
C514 C 0.33713(10) 0.67721(7) 0.22857(7) 0.0337 1.0000 Uani .
C515 C 0.23974(11) 0.64581(8) 0.19568(7) 0.0417 1.0000 Uani .
C516 C 0.18237(12) 0.69886(10) 0.18863(10) 0.0561 1.0000 Uani .
C517 C 0.08371(14) 0.67016(13) 0.15643(9) 0.0686 1.0000 Uani .
N521 N 0.91099(8) 0.12775(5) 0.25054(5) 0.0295 1.0000 Uani .
C522 C 0.95255(10) 0.09809(7) 0.19449(7) 0.0356 1.0000 Uani .
C523 C 0.99814(12) 0.15182(8) 0.14763(8) 0.0446 1.0000 Uani .
C524 C 1.04692(11) 0.12134(8) 0.09573(8) 0.0443 1.0000 Uani .
C525 C 0.97611(13) 0.06964(11) 0.05057(9) 0.0591 1.0000 Uani .
C526 C 0.98754(10) 0.18358(7) 0.28712(7) 0.0327 1.0000 Uani .
C527 C 1.07731(11) 0.16121(8) 0.30862(8) 0.0419 1.0000 Uani .
C528 C 1.14766(11) 0.21693(8) 0.34841(8) 0.0448 1.0000 Uani .
C529 C 1.23624(12) 0.19414(9) 0.37079(8) 0.0501 1.0000 Uani .
C530 C 0.87384(10) 0.06891(6) 0.29456(7) 0.0321 1.0000 Uani .
C531 C 0.82498(11) 0.08747(7) 0.35193(7) 0.0366 1.0000 Uani .
C532 C 0.79489(12) 0.02516(8) 0.39314(8) 0.0460 1.0000 Uani .
C533 C 0.74752(14) 0.04120(11) 0.45190(9) 0.0605 1.0000 Uani .
C534 C 0.83161(10) 0.16069(7) 0.22590(7) 0.0315 1.0000 Uani .
C535 C 0.74787(11) 0.11178(8) 0.18870(8) 0.0421 1.0000 Uani .
C536 C 0.66803(11) 0.14674(8) 0.17063(8) 0.0419 1.0000 Uani .
C537 C 0.58118(14) 0.09706(11) 0.13624(9) 0.0623 1.0000 Uani .
H1031 H 0.6190 0.8610 0.4103 0.0441 1.0000 Uiso R
H1041 H 0.6529 0.8023 0.5036 0.0543 1.0000 Uiso R
H1051 H 0.5314 0.7393 0.5595 0.0531 1.0000 Uiso R
H1061 H 0.3717 0.7298 0.5237 0.0439 1.0000 Uiso R
H1101 H 0.2687 0.8736 0.2804 0.0400 1.0000 Uiso R
H1111 H 0.1117 0.8227 0.3015 0.0455 1.0000 Uiso R
H1121 H 0.0793 0.7559 0.3905 0.0451 1.0000 Uiso R
H1131 H 0.2035 0.7342 0.4604 0.0433 1.0000 Uiso R
H1151 H 0.5310 0.9572 0.2767 0.0446 1.0000 Uiso R
H1161 H 0.5702 1.0777 0.2890 0.0587 1.0000 Uiso R
H1171 H 0.5244 1.1330 0.3785 0.0578 1.0000 Uiso R
H1181 H 0.4428 1.0659 0.4557 0.0570 1.0000 Uiso R
H1191 H 0.4055 0.9468 0.4450 0.0497 1.0000 Uiso R
H1221 H 0.6594 0.9362 0.1444 0.0327 1.0000 Uiso R
H1231 H 0.8027 0.9763 0.0985 0.0420 1.0000 Uiso R
H1241 H 0.8303 0.9306 0.0002 0.0481 1.0000 Uiso R
H1251 H 0.7138 0.8402 -0.0543 0.0442 1.0000 Uiso R
H1291 H 0.3352 0.7246 0.0608 0.0415 1.0000 Uiso R
H1301 H 0.3006 0.6534 -0.0339 0.0507 1.0000 Uiso R
H1311 H 0.4069 0.6641 -0.1132 0.0531 1.0000 Uiso R
H1321 H 0.5548 0.7445 -0.0982 0.0470 1.0000 Uiso R
H1341 H 0.4011 0.8591 0.1871 0.0410 1.0000 Uiso R
H1351 H 0.3063 0.9390 0.1907 0.0528 1.0000 Uiso R
H1361 H 0.2923 1.0083 0.1024 0.0428 1.0000 Uiso R
H1371 H 0.3729 0.9972 0.0126 0.0387 1.0000 Uiso R
H1381 H 0.4675 0.9183 0.0096 0.0361 1.0000 Uiso R
H1411 H 0.7598 0.8260 0.3698 0.0452 1.0000 Uiso R
H1421 H 0.8149 0.8473 0.4770 0.0595 1.0000 Uiso R
H1431 H 0.9676 0.9108 0.5061 0.0750 1.0000 Uiso R
H1441 H 1.0735 0.9565 0.4298 0.0653 1.0000 Uiso R
H1481 H 0.9382 0.9015 0.1393 0.0550 1.0000 Uiso R
H1491 H 1.0974 0.9686 0.1231 0.0668 1.0000 Uiso R
H1501 H 1.2021 1.0149 0.2129 0.0697 1.0000 Uiso R
H1511 H 1.1517 0.9917 0.3213 0.0647 1.0000 Uiso R
H1531 H 0.7362 0.8159 0.1639 0.0395 1.0000 Uiso R
H1541 H 0.6971 0.7055 0.1157 0.0462 1.0000 Uiso R
H1551 H 0.7740 0.6213 0.1565 0.0493 1.0000 Uiso R
H1561 H 0.8875 0.6503 0.2451 0.0504 1.0000 Uiso R
H1571 H 0.9261 0.7618 0.2922 0.0435 1.0000 Uiso R
H1601 H 0.3039 0.3606 0.3841 0.0377 1.0000 Uiso R
H1611 H 0.3536 0.3775 0.4951 0.0506 1.0000 Uiso R
H1621 H 0.5139 0.4240 0.5295 0.0557 1.0000 Uiso R
H1631 H 0.6267 0.4541 0.4526 0.0506 1.0000 Uiso R
H1671 H 0.5083 0.4229 0.1623 0.0404 1.0000 Uiso R
H1681 H 0.6678 0.4747 0.1533 0.0529 1.0000 Uiso R
H1691 H 0.7767 0.5037 0.2451 0.0557 1.0000 Uiso R
H1701 H 0.7242 0.4815 0.3483 0.0505 1.0000 Uiso R
H1721 H 0.2678 0.3183 0.2050 0.0377 1.0000 Uiso R
H1731 H 0.2276 0.2040 0.1638 0.0469 1.0000 Uiso R
H1741 H 0.3291 0.1306 0.1890 0.0485 1.0000 Uiso R
H1751 H 0.4684 0.1729 0.2578 0.0476 1.0000 Uiso R
H1761 H 0.5072 0.2857 0.2982 0.0387 1.0000 Uiso R
H1791 H 0.1575 0.4028 0.4049 0.0330 1.0000 Uiso R
H1801 H 0.1898 0.3458 0.4982 0.0388 1.0000 Uiso R
H1811 H 0.0725 0.2585 0.5371 0.0387 1.0000 Uiso R
H1821 H -0.0808 0.2268 0.4840 0.0343 1.0000 Uiso R
H1861 H -0.1824 0.3721 0.2408 0.0317 1.0000 Uiso R
H1871 H -0.3354 0.3033 0.2493 0.0370 1.0000 Uiso R
H1881 H -0.3673 0.2289 0.3339 0.0373 1.0000 Uiso R
H1891 H -0.2446 0.2206 0.4123 0.0337 1.0000 Uiso R
H1911 H 0.0568 0.4971 0.2694 0.0370 1.0000 Uiso R
H1921 H 0.0544 0.6118 0.2921 0.0493 1.0000 Uiso R
H1931 H -0.0254 0.6396 0.3789 0.0478 1.0000 Uiso R
H1941 H -0.0955 0.5534 0.4458 0.0508 1.0000 Uiso R
H1951 H -0.0925 0.4387 0.4238 0.0428 1.0000 Uiso R
H1981 H 0.1353 0.4248 0.1606 0.0380 1.0000 Uiso R
H1991 H 0.2923 0.4351 0.1339 0.0476 1.0000 Uiso R
H2001 H 0.3246 0.3691 0.0490 0.0531 1.0000 Uiso R
H2011 H 0.2003 0.2895 -0.0122 0.0489 1.0000 Uiso R
H2051 H -0.2113 0.2470 0.0544 0.0474 1.0000 Uiso R
H2061 H -0.2435 0.1660 -0.0331 0.0632 1.0000 Uiso R
H2071 H -0.1213 0.1493 -0.0944 0.0681 1.0000 Uiso R
H2081 H 0.0360 0.2107 -0.0669 0.0587 1.0000 Uiso R
H2101 H -0.0575 0.4334 0.1776 0.0492 1.0000 Uiso R
H2111 H -0.1104 0.5337 0.1582 0.0656 1.0000 Uiso R
H2121 H -0.1542 0.5595 0.0530 0.0696 1.0000 Uiso R
H2131 H -0.1441 0.4846 -0.0316 0.0777 1.0000 Uiso R
H2141 H -0.0915 0.3849 -0.0124 0.0587 1.0000 Uiso R
H5021 H 0.4310 0.5428 0.2164 0.0371 1.0000 Uiso R
H5022 H 0.3440 0.5613 0.1755 0.0364 1.0000 Uiso R
H5031 H 0.4623 0.6588 0.1356 0.0405 1.0000 Uiso R
H5032 H 0.5414 0.6238 0.1661 0.0415 1.0000 Uiso R
H5041 H 0.3975 0.5652 0.0644 0.0472 1.0000 Uiso R
H5042 H 0.4619 0.5206 0.1004 0.0478 1.0000 Uiso R
H5052 H 0.5229 0.5636 0.0009 0.0700 1.0000 Uiso R
H5053 H 0.5410 0.6394 0.0319 0.0693 1.0000 Uiso R
H5051 H 0.5988 0.5875 0.0611 0.0700 1.0000 Uiso R
H5061 H 0.4714 0.6977 0.3166 0.0376 1.0000 Uiso R
H5062 H 0.5147 0.6989 0.2492 0.0380 1.0000 Uiso R
H5071 H 0.5303 0.6008 0.3449 0.0439 1.0000 Uiso R
H5072 H 0.5724 0.6000 0.2765 0.0428 1.0000 Uiso R
H5081 H 0.6314 0.7105 0.3703 0.0505 1.0000 Uiso R
H5082 H 0.6717 0.7097 0.3025 0.0502 1.0000 Uiso R
H5093 H 0.7787 0.6822 0.3842 0.0698 1.0000 Uiso R
H5092 H 0.6981 0.6152 0.3989 0.0703 1.0000 Uiso R
H5091 H 0.7438 0.6205 0.3306 0.0696 1.0000 Uiso R
H5101 H 0.3849 0.5490 0.3141 0.0374 1.0000 Uiso R
H5102 H 0.2865 0.5486 0.2756 0.0368 1.0000 Uiso R
H5111 H 0.3626 0.6434 0.3824 0.0400 1.0000 Uiso R
H5112 H 0.2615 0.6358 0.3443 0.0398 1.0000 Uiso R
H5121 H 0.3140 0.5297 0.4178 0.0396 1.0000 Uiso R
H5122 H 0.2171 0.5182 0.3754 0.0401 1.0000 Uiso R
H5133 H 0.1925 0.5385 0.4841 0.0623 1.0000 Uiso R
H5131 H 0.2646 0.6120 0.4852 0.0614 1.0000 Uiso R
H5132 H 0.1668 0.5974 0.4418 0.0621 1.0000 Uiso R
H5141 H 0.3317 0.7048 0.2666 0.0395 1.0000 Uiso R
H5142 H 0.3767 0.7070 0.1993 0.0395 1.0000 Uiso R
H5151 H 0.2063 0.6077 0.2196 0.0502 1.0000 Uiso R
H5152 H 0.2444 0.6262 0.1527 0.0518 1.0000 Uiso R
H5161 H 0.1763 0.7175 0.2333 0.0701 1.0000 Uiso R
H5162 H 0.2126 0.7370 0.1648 0.0671 1.0000 Uiso R
H5172 H 0.0454 0.7043 0.1589 0.1023 1.0000 Uiso R
H5171 H 0.0498 0.6264 0.1746 0.1028 1.0000 Uiso R
H5173 H 0.0876 0.6601 0.1108 0.1039 1.0000 Uiso R
H5221 H 0.9983 0.0744 0.2149 0.0408 1.0000 Uiso R
H5222 H 0.8989 0.0643 0.1759 0.0394 1.0000 Uiso R
H5231 H 1.0481 0.1914 0.1732 0.0557 1.0000 Uiso R
H5232 H 0.9445 0.1687 0.1259 0.0554 1.0000 Uiso R
H5241 H 1.0936 0.0999 0.1169 0.0450 1.0000 Uiso R
H5242 H 1.0831 0.1598 0.0705 0.0537 1.0000 Uiso R
H5261 H 1.0011 0.2224 0.2601 0.0381 1.0000 Uiso R
H5262 H 0.9595 0.1974 0.3237 0.0371 1.0000 Uiso R
H5271 H 1.1084 0.1497 0.2703 0.0512 1.0000 Uiso R
H5272 H 1.0642 0.1214 0.3374 0.0524 1.0000 Uiso R
H5281 H 1.1623 0.2583 0.3207 0.0548 1.0000 Uiso R
H5282 H 1.1144 0.2292 0.3873 0.0559 1.0000 Uiso R
H5291 H 1.2814 0.2311 0.3988 0.0755 1.0000 Uiso R
H5292 H 1.2683 0.1834 0.3336 0.0753 1.0000 Uiso R
H5293 H 1.2197 0.1518 0.3930 0.0709 1.0000 Uiso R
H5301 H 0.9285 0.0524 0.3098 0.0386 1.0000 Uiso R
H5302 H 0.8306 0.0323 0.2665 0.0384 1.0000 Uiso R
H5311 H 0.8669 0.1242 0.3785 0.0447 1.0000 Uiso R
H5312 H 0.7687 0.1033 0.3371 0.0443 1.0000 Uiso R
H5321 H 0.8505 0.0092 0.4065 0.0557 1.0000 Uiso R
H5322 H 0.7495 -0.0105 0.3665 0.0565 1.0000 Uiso R
H5331 H 0.7305 0.0010 0.4779 0.0899 1.0000 Uiso R
H5332 H 0.7884 0.0787 0.4791 0.0892 1.0000 Uiso R
H5333 H 0.6899 0.0557 0.4392 0.0898 1.0000 Uiso R
H5342 H 0.8587 0.1984 0.1984 0.0378 1.0000 Uiso R
H5341 H 0.8107 0.1803 0.2641 0.0355 1.0000 Uiso R
H5352 H 0.7672 0.0947 0.1494 0.0531 1.0000 Uiso R
H5351 H 0.7206 0.0729 0.2141 0.0510 1.0000 Uiso R
H5361 H 0.6918 0.1848 0.1447 0.0525 1.0000 Uiso R
H5362 H 0.6492 0.1658 0.2104 0.0505 1.0000 Uiso R
H5371 H 0.5326 0.1218 0.1226 0.0929 1.0000 Uiso R
H5372 H 0.5987 0.0754 0.0984 0.0946 1.0000 Uiso R
H5373 H 0.5526 0.0601 0.1659 0.0953 1.0000 Uiso R
H151 H 0.0895 0.3855 0.2809 0.0407 1.0000 Uiso R
H131 H 0.7366 0.8897 0.2487 0.0482 1.0000 Uiso R
H121 H 0.5470 0.8184 0.1808 0.0428 1.0000 Uiso R
H161 H -0.0247 0.3312 0.1886 0.0468 1.0000 Uiso R
H141 H 0.3051 0.4178 0.2685 0.0445 1.0000 Uiso R
H111 H 0.5157 0.8460 0.2890 0.0444 1.0000 Uiso R
H5251 H 1.0075 0.0599 0.0092 0.0894 1.0000 Uiso R
H5252 H 0.9677 0.0262 0.0763 0.0857 1.0000 Uiso R
H5253 H 0.9136 0.0852 0.0395 0.0898 1.0000 Uiso R

loop_
_atom_site_aniso_label
_atom_site_aniso_U_11
_atom_site_aniso_U_22
_atom_site_aniso_U_33
_atom_site_aniso_U_23
_atom_site_aniso_U_13
_atom_site_aniso_U_12
F1 0.0261(4) 0.0466(5) 0.0343(4) -0.0029(3) 0.0069(3) 0.0067(3)
F2 0.0224(4) 0.0647(6) 0.0368(4) -0.0047(4) 0.0059(3) 0.0080(4)
O11 0.0282(4) 0.0300(5) 0.0254(4) -0.0044(4) 0.0075(3) 0.0038(4)
O12 0.0313(5) 0.0235(4) 0.0257(4) 0.0029(3) 0.0043(4) 0.0030(4)
O13 0.0241(4) 0.0230(4) 0.0465(5) 0.0006(4) 0.0034(4) 0.0073(4)
O14 0.0239(4) 0.0270(4) 0.0375(5) 0.0070(4) 0.0080(4) 0.0099(4)
O15 0.0205(4) 0.0322(5) 0.0220(4) -0.0022(3) 0.0050(3) 0.0060(3)
O16 0.0354(5) 0.0285(5) 0.0230(4) 0.0025(4) 0.0050(4) -0.0017(4)
C101 0.0292(6) 0.0253(6) 0.0231(6) -0.0005(5) 0.0062(5) 0.0068(5)
C102 0.0346(7) 0.0227(6) 0.0255(6) -0.0039(5) 0.0035(5) 0.0093(5)
C103 0.0354(7) 0.0354(7) 0.0379(8) -0.0042(6) -0.0004(6) 0.0109(6)
C104 0.0454(9) 0.0476(9) 0.0434(8) -0.0034(7) -0.0092(7) 0.0193(7)
C105 0.0619(10) 0.0418(8) 0.0330(7) 0.0012(6) -0.0069(7) 0.0251(8)
C106 0.0544(9) 0.0318(7) 0.0293(7) 0.0042(6) 0.0075(6) 0.0154(6)
C107 0.0389(7) 0.0244(6) 0.0266(6) -0.0005(5) 0.0055(5) 0.0119(5)
C108 0.0355(7) 0.0242(6) 0.0277(6) 0.0014(5) 0.0096(5) 0.0095(5)
C109 0.0300(7) 0.0231(6) 0.0263(6) 0.0006(5) 0.0071(5) 0.0076(5)
C110 0.0337(7) 0.0347(7) 0.0331(7) 0.0079(6) 0.0069(6) 0.0100(6)
C111 0.0301(7) 0.0412(8) 0.0442(8) 0.0045(6) 0.0039(6) 0.0115(6)
C112 0.0299(7) 0.0364(8) 0.0502(9) 0.0049(6) 0.0136(6) 0.0053(6)
C113 0.0393(8) 0.0312(7) 0.0391(8) 0.0088(6) 0.0156(6) 0.0082(6)
C114 0.0303(7) 0.0263(6) 0.0271(6) 0.0011(5) 0.0033(5) 0.0070(5)
C115 0.0457(8) 0.0313(7) 0.0337(7) 0.0023(6) 0.0125(6) 0.0072(6)
C116 0.0646(11) 0.0310(8) 0.0479(9) 0.0087(7) 0.0196(8) 0.0055(7)
C117 0.0690(11) 0.0244(7) 0.0507(9) 0.0014(6) 0.0108(8) 0.0082(7)
C118 0.0714(11) 0.0315(8) 0.0420(8) -0.0053(6) 0.0171(8) 0.0136(7)
C119 0.0591(10) 0.0304(7) 0.0350(8) 0.0013(6) 0.0189(7) 0.0086(7)
C120 0.0254(6) 0.0239(6) 0.0232(6) 0.0009(5) 0.0046(5) 0.0025(5)
C121 0.0237(6) 0.0243(6) 0.0254(6) 0.0030(5) 0.0037(5) 0.0063(5)
C122 0.0273(6) 0.0284(6) 0.0275(6) 0.0012(5) 0.0021(5) 0.0058(5)
C123 0.0248(7) 0.0348(7) 0.0418(8) 0.0002(6) 0.0019(6) 0.0004(5)
C124 0.0260(7) 0.0459(8) 0.0466(8) 0.0027(7) 0.0135(6) 0.0031(6)
C125 0.0342(7) 0.0420(8) 0.0346(7) -0.0015(6) 0.0132(6) 0.0087(6)
C126 0.0289(7) 0.0282(6) 0.0286(6) 0.0011(5) 0.0058(5) 0.0073(5)
C127 0.0320(7) 0.0284(6) 0.0294(7) -0.0017(5) 0.0044(5) 0.0072(5)
C128 0.0284(6) 0.0254(6) 0.0288(6) -0.0014(5) 0.0026(5) 0.0053(5)
C129 0.0302(7) 0.0315(7) 0.0407(8) -0.0042(6) 0.0050(6) 0.0029(6)
C130 0.0349(8) 0.0348(8) 0.0528(9) -0.0130(7) -0.0035(7) 0.0012(6)
C131 0.0478(9) 0.0406(8) 0.0406(8) -0.0175(7) -0.0025(7) 0.0091(7)
C132 0.0446(8) 0.0390(8) 0.0329(7) -0.0080(6) 0.0071(6) 0.0102(6)
C133 0.0210(6) 0.0240(6) 0.0243(6) -0.0011(5) 0.0021(5) -0.0001(5)
C134 0.0389(7) 0.0402(8) 0.0262(6) 0.0067(6) 0.0085(6) 0.0163(6)
C135 0.0530(9) 0.0566(10) 0.0317(7) 0.0077(7) 0.0164(7) 0.0299(8)
C136 0.0360(7) 0.0377(8) 0.0391(8) 0.0039(6) 0.0058(6) 0.0167(6)
C137 0.0303(7) 0.0332(7) 0.0330(7) 0.0097(6) 0.0033(5) 0.0058(6)
C138 0.0287(6) 0.0331(7) 0.0264(6) 0.0044(5) 0.0078(5) 0.0049(5)
C139 0.0240(6) 0.0224(6) 0.0446(8) -0.0002(5) 0.0040(5) 0.0065(5)
C140 0.0309(7) 0.0216(6) 0.0484(8) -0.0027(6) -0.0021(6) 0.0093(5)
C141 0.0467(8) 0.0269(7) 0.0448(8) -0.0019(6) -0.0011(7) 0.0103(6)
C142 0.0773(12) 0.0381(8) 0.0446(9) 0.0025(7) 0.0011(8) 0.0202(8)
C143 0.0873(14) 0.0466(10) 0.0528(11) -0.0116(8) -0.0316(10) 0.0288(10)
C144 0.0509(10) 0.0405(9) 0.0675(12) -0.0037(8) -0.0193(9) 0.0130(8)
C145 0.0358(8) 0.0259(7) 0.0654(10) -0.0076(7) -0.0150(7) 0.0125(6)
C146 0.0262(7) 0.0241(7) 0.0774(11) -0.0001(7) 0.0039(7) 0.0093(5)
C147 0.0261(7) 0.0194(6) 0.0634(10) -0.0017(6) 0.0065(6) 0.0072(5)
C148 0.0414(8) 0.0264(7) 0.0693(11) 0.0016(7) 0.0237(8) 0.0101(6)
C149 0.0435(9) 0.0297(8) 0.0942(14) 0.0032(8) 0.0306(9) 0.0107(7)
C150 0.0359(9) 0.0362(9) 0.1093(16) 0.0098(9) 0.0330(10) 0.0117(7)
C151 0.0307(8) 0.0267(7) 0.1085(16) -0.0070(8) -0.0098(9) 0.0080(6)
C152 0.0243(6) 0.0227(6) 0.0410(7) 0.0003(5) 0.0089(5) 0.0044(5)
C153 0.0344(7) 0.0268(7) 0.0404(8) 0.0010(6) 0.0054(6) 0.0082(6)
C154 0.0414(8) 0.0326(7) 0.0398(8) -0.0051(6) 0.0055(6) 0.0046(6)
C155 0.0496(9) 0.0240(7) 0.0499(9) -0.0052(6) 0.0141(7) 0.0065(6)
C156 0.0439(8) 0.0272(7) 0.0581(10) 0.0029(6) 0.0103(7) 0.0153(6)
C157 0.0304(7) 0.0289(7) 0.0496(8) 0.0001(6) 0.0033(6) 0.0092(6)
C158 0.0213(6) 0.0231(6) 0.0326(7) 0.0012(5) 0.0049(5) 0.0064(5)
C159 0.0272(6) 0.0216(6) 0.0344(7) -0.0024(5) 0.0020(5) 0.0081(5)
C160 0.0316(7) 0.0322(7) 0.0352(7) -0.0009(6) 0.0050(6) 0.0099(6)
C161 0.0478(9) 0.0456(9) 0.0346(8) -0.0009(6) 0.0066(6) 0.0148(7)
C162 0.0556(10) 0.0471(9) 0.0347(8) -0.0057(7) -0.0059(7) 0.0141(8)
C163 0.0387(8) 0.0378(8) 0.0470(9) -0.0064(7) -0.0110(7) 0.0082(6)
C164 0.0291(7) 0.0236(6) 0.0427(8) -0.0031(5) -0.0011(6) 0.0071(5)
C165 0.0255(6) 0.0207(6) 0.0507(8) -0.0022(6) 0.0025(6) 0.0055(5)
C166 0.0242(6) 0.0194(6) 0.0433(7) 0.0000(5) 0.0083(5) 0.0059(5)
C167 0.0330(7) 0.0273(7) 0.0474(8) 0.0025(6) 0.0136(6) 0.0074(6)
C168 0.0412(8) 0.0301(7) 0.0641(10) 0.0059(7) 0.0267(8) 0.0067(6)
C169 0.0269(7) 0.0279(7) 0.0841(12) 0.0015(7) 0.0168(8) 0.0008(6)
C170 0.0255(7) 0.0275(7) 0.0690(10) -0.0025(7) 0.0019(7) 0.0028(6)
C171 0.0235(6) 0.0244(6) 0.0259(6) 0.0024(5) 0.0076(5) 0.0040(5)
C172 0.0292(7) 0.0310(7) 0.0310(7) 0.0032(5) 0.0025(5) 0.0043(5)
C173 0.0383(8) 0.0364(8) 0.0321(7) -0.0032(6) 0.0017(6) -0.0038(6)
C174 0.0518(9) 0.0253(7) 0.0404(8) -0.0049(6) 0.0136(7) 0.0013(6)
C175 0.0429(8) 0.0278(7) 0.0504(9) 0.0016(6) 0.0104(7) 0.0132(6)
C176 0.0279(7) 0.0282(7) 0.0404(7) -0.0001(6) 0.0036(6) 0.0077(5)
C177 0.0210(6) 0.0238(6) 0.0221(6) -0.0003(5) 0.0049(4) 0.0057(5)
C178 0.0253(6) 0.0225(6) 0.0223(6) -0.0017(5) 0.0056(5) 0.0086(5)
C179 0.0264(6) 0.0300(6) 0.0268(6) -0.0012(5) 0.0036(5) 0.0069(5)
C180 0.0298(7) 0.0404(7) 0.0276(6) -0.0010(6) -0.0007(5) 0.0122(6)
C181 0.0402(8) 0.0378(7) 0.0241(6) 0.0046(5) 0.0044(5) 0.0175(6)
C182 0.0349(7) 0.0287(6) 0.0276(6) 0.0044(5) 0.0100(5) 0.0105(5)
C183 0.0270(6) 0.0237(6) 0.0245(6) -0.0016(5) 0.0069(5) 0.0087(5)
C184 0.0253(6) 0.0213(6) 0.0270(6) -0.0018(5) 0.0068(5) 0.0079(5)
C185 0.0225(6) 0.0202(6) 0.0264(6) -0.0023(5) 0.0064(5) 0.0062(5)
C186 0.0247(6) 0.0258(6) 0.0297(6) 0.0011(5) 0.0043(5) 0.0077(5)
C187 0.0231(6) 0.0315(7) 0.0373(7) -0.0017(5) 0.0012(5) 0.0078(5)
C188 0.0219(6) 0.0282(7) 0.0434(8) -0.0010(6) 0.0076(5) 0.0026(5)
C189 0.0286(6) 0.0239(6) 0.0343(7) 0.0024(5) 0.0104(5) 0.0056(5)
C190 0.0203(6) 0.0242(6) 0.0260(6) 0.0003(5) 0.0008(5) 0.0044(5)
C191 0.0346(7) 0.0292(7) 0.0294(7) 0.0046(5) 0.0066(5) 0.0065(5)
C192 0.0474(9) 0.0266(7) 0.0459(8) 0.0098(6) 0.0078(7) 0.0058(6)
C193 0.0425(8) 0.0236(7) 0.0556(9) -0.0027(6) 0.0038(7) 0.0096(6)
C194 0.0454(8) 0.0310(7) 0.0505(9) -0.0064(6) 0.0173(7) 0.0096(6)
C195 0.0402(8) 0.0265(7) 0.0396(8) 0.0006(6) 0.0172(6) 0.0060(6)
C196 0.0269(6) 0.0301(6) 0.0221(6) 0.0017(5) 0.0034(5) 0.0011(5)
C197 0.0276(6) 0.0293(6) 0.0227(6) 0.0063(5) 0.0021(5) 0.0029(5)
C198 0.0324(7) 0.0313(7) 0.0278(6) 0.0061(5) -0.0013(5) 0.0009(5)
C199 0.0298(7) 0.0432(8) 0.0387(8) 0.0134(6) -0.0026(6) -0.0023(6)
C200 0.0271(7) 0.0603(10) 0.0438(8) 0.0179(7) 0.0083(6) 0.0066(7)
C201 0.0390(8) 0.0534(9) 0.0337(7) 0.0063(7) 0.0118(6) 0.0132(7)
C202 0.0325(7) 0.0374(7) 0.0253(6) 0.0045(5) 0.0042(5) 0.0058(6)
C203 0.0378(8) 0.0390(8) 0.0276(7) -0.0021(6) 0.0018(6) 0.0059(6)
C204 0.0321(7) 0.0327(7) 0.0267(6) 0.0003(5) -0.0004(5) 0.0030(6)
C205 0.0337(8) 0.0407(8) 0.0409(8) -0.0014(6) -0.0035(6) 0.0009(6)
C206 0.0452(9) 0.0471(9) 0.0552(10) -0.0108(8) -0.0134(8) -0.0013(7)
C207 0.0658(12) 0.0506(10) 0.0475(10) -0.0209(8) -0.0107(8) 0.0084(9)
C208 0.0555(10) 0.0527(10) 0.0378(8) -0.0128(7) 0.0023(7) 0.0133(8)
C209 0.0235(6) 0.0325(7) 0.0330(7) 0.0078(5) 0.0059(5) 0.0010(5)
C210 0.0455(8) 0.0374(8) 0.0407(8) 0.0086(6) 0.0163(7) 0.0120(6)
C211 0.0577(10) 0.0416(9) 0.0689(11) 0.0150(8) 0.0304(9) 0.0199(8)
C212 0.0470(10) 0.0449(9) 0.0868(14) 0.0272(10) 0.0177(9) 0.0177(8)
C213 0.0643(12) 0.0588(11) 0.0638(12) 0.0307(10) -0.0082(9) 0.0131(9)
C214 0.0599(10) 0.0465(9) 0.0381(8) 0.0097(7) -0.0016(7) 0.0098(8)
N501 0.0349(6) 0.0197(5) 0.0335(6) -0.0005(4) 0.0126(5) 0.0014(4)
C502 0.0390(7) 0.0212(6) 0.0348(7) -0.0021(5) 0.0134(6) 0.0025(5)
C503 0.0413(8) 0.0242(6) 0.0360(7) 0.0019(5) 0.0147(6) 0.0027(6)
C504 0.0509(9) 0.0280(7) 0.0391(8) -0.0012(6) 0.0179(7) 0.0017(6)
C505 0.0630(10) 0.0352(8) 0.0436(9) -0.0023(6) 0.0265(8) 0.0032(7)
C506 0.0366(7) 0.0213(6) 0.0376(7) -0.0020(5) 0.0114(6) 0.0000(5)
C507 0.0421(8) 0.0267(7) 0.0363(7) 0.0011(6) 0.0082(6) 0.0033(6)
C508 0.0442(8) 0.0343(8) 0.0438(8) -0.0055(6) 0.0047(7) 0.0029(6)
C509 0.0495(9) 0.0519(9) 0.0356(8) 0.0028(7) -0.0006(7) 0.0044(7)
C510 0.0363(7) 0.0220(6) 0.0336(7) 0.0010(5) 0.0123(6) 0.0005(5)
C511 0.0376(7) 0.0275(7) 0.0333(7) -0.0013(5) 0.0107(6) 0.0038(6)
C512 0.0362(7) 0.0320(7) 0.0306(7) 0.0016(5) 0.0070(6) 0.0027(6)
C513 0.0432(8) 0.0502(9) 0.0340(8) 0.0053(6) 0.0120(6) 0.0105(7)
C514 0.0391(8) 0.0251(6) 0.0376(7) 0.0021(5) 0.0136(6) 0.0059(6)
C515 0.0452(9) 0.0395(8) 0.0387(8) -0.0003(6) 0.0072(7) 0.0058(7)
C516 0.0457(10) 0.0583(11) 0.0678(12) 0.0073(9) 0.0114(8) 0.0171(8)
C517 0.0539(11) 0.1064(17) 0.0472(10) 0.0159(10) 0.0063(8) 0.0213(11)
N521 0.0342(6) 0.0236(5) 0.0330(6) -0.0011(4) 0.0054(5) 0.0109(5)
C522 0.0382(8) 0.0346(7) 0.0378(7) -0.0061(6) 0.0051(6) 0.0165(6)
C523 0.0482(9) 0.0461(9) 0.0452(9) 0.0055(7) 0.0148(7) 0.0187(7)
C524 0.0408(8) 0.0440(9) 0.0478(9) -0.0024(7) 0.0147(7) 0.0064(7)
C525 0.0460(10) 0.0710(12) 0.0547(10) -0.0066(9) 0.0148(8) 0.0006(9)
C526 0.0348(7) 0.0246(6) 0.0393(7) -0.0014(5) 0.0096(6) 0.0066(5)
C527 0.0425(8) 0.0405(8) 0.0446(8) -0.0063(7) 0.0008(7) 0.0151(7)
C528 0.0431(9) 0.0397(8) 0.0491(9) -0.0014(7) 0.0065(7) 0.0049(7)
C529 0.0457(9) 0.0576(10) 0.0439(9) 0.0061(8) -0.0022(7) 0.0077(8)
C530 0.0363(7) 0.0207(6) 0.0402(7) 0.0022(5) 0.0023(6) 0.0091(5)
C531 0.0411(8) 0.0288(7) 0.0420(8) 0.0061(6) 0.0080(6) 0.0107(6)
C532 0.0481(9) 0.0392(8) 0.0541(10) 0.0164(7) 0.0127(7) 0.0132(7)
C533 0.0650(12) 0.0677(12) 0.0564(11) 0.0260(9) 0.0221(9) 0.0232(10)
C534 0.0369(7) 0.0271(6) 0.0346(7) 0.0029(5) 0.0068(6) 0.0145(6)
C535 0.0465(9) 0.0426(8) 0.0394(8) -0.0091(6) -0.0040(7) 0.0185(7)
C536 0.0413(8) 0.0478(9) 0.0404(8) 0.0070(7) 0.0054(6) 0.0170(7)
C537 0.0588(11) 0.0837(14) 0.0466(10) -0.0174(9) -0.0172(8) 0.0300(10)

loop_
_atom_type_symbol
_atom_type_scat_dispersion_real
_atom_type_scat_dispersion_imag
_atom_type_scat_Cromer_Mann_a1
_atom_type_scat_Cromer_Mann_b1
_atom_type_scat_Cromer_Mann_a2
_atom_type_scat_Cromer_Mann_b2
_atom_type_scat_Cromer_Mann_a3
_atom_type_scat_Cromer_Mann_b3
_atom_type_scat_Cromer_Mann_a4
_atom_type_scat_Cromer_Mann_b4
_atom_type_scat_Cromer_Mann_c
_atom_type_scat_source
C 0.0181 0.0091 2.3100 20.8439 1.0200 10.2075 1.5886 0.5687 0.8650 51.6512 0.2156 'International Tables Vol C 4.2.6.8 and 6.1.1.4'
H 0.0000 0.0000 0.4930 10.5109 0.3229 26.1257 0.1402 3.1424 0.0408 57.7998 0.0030 'International Tables Vol C 4.2.6.8 and 6.1.1.4'
F 0.0727 0.0534 3.5392 10.2825 2.6412 4.2944 1.5170 0.2615 1.0243 26.1476 0.2776 'International Tables Vol C 4.2.6.8 and 6.1.1.4'
N 0.0311 0.0180 12.2126 0.0057 3.1322 9.8933 2.0125 28.9975 1.1663 0.5826 -11.5290 'International Tables Vol C 4.2.6.8 and 6.1.1.4'
O 0.0492 0.0322 3.0485 13.2771 2.2868 5.7011 1.5463 0.3239 0.8670 32.9089 0.2508 'International Tables Vol C 4.2.6.8 and 6.1.1.4'

loop_
_geom_angle_atom_site_label_1
_geom_angle_atom_site_label_2
_geom_angle_atom_site_label_3
_geom_angle
_geom_angle_publ_flag
C101 O11 H111 112.6 no
C120 O12 H121 110.4 no
C139 O13 H131 111.7 no
C158 O14 H141 111.9 no
C177 O15 H151 112.0 no
C196 O16 H161 111.9 no
O11 C101 C102 112.45(10) yes
O11 C101 C109 106.99(10) yes
C102 C101 C109 101.02(10) yes
O11 C101 C114 113.59(10) yes
C102 C101 C114 111.27(10) yes
C109 C101 C114 110.72(10) yes
C101 C102 C103 128.08(12) yes
C101 C102 C107 110.93(11) yes
C103 C102 C107 120.99(12) yes
C102 C103 C104 118.42(14) yes
C102 C103 H1031 120.8 no
C104 C103 H1031 120.8 no
C103 C104 C105 120.99(14) yes
C103 C104 H1041 120.0 no
C105 C104 H1041 119.0 no
C104 C105 C106 120.79(14) yes
C104 C105 H1051 119.7 no
C106 C105 H1051 119.5 no
C105 C106 C107 118.59(14) yes
C105 C106 H1061 121.2 no
C107 C106 H1061 120.2 no
C102 C107 C106 120.22(13) yes
C102 C107 C108 108.48(11) yes
C106 C107 C108 131.31(13) yes
C107 C108 C109 108.49(11) yes
C107 C108 C113 131.50(12) yes
C109 C108 C113 120.01(13) yes
C101 C109 C108 111.08(11) yes
C101 C109 C110 127.83(11) yes
C108 C109 C110 121.09(12) yes
C109 C110 C111 118.85(12) yes
C109 C110 H1101 120.5 no
C111 C110 H1101 120.7 no
C110 C111 C112 120.31(13) yes
C110 C111 H1111 120.1 no
C112 C111 H1111 119.6 no
C111 C112 C113 120.95(13) yes
C111 C112 H1121 119.0 no
C113 C112 H1121 120.1 no
C112 C113 C108 118.80(13) yes
C112 C113 H1131 120.5 no
C108 C113 H1131 120.7 no
C101 C114 C115 122.27(11) yes
C101 C114 C119 119.39(11) yes
C115 C114 C119 118.34(12) yes
C114 C115 C116 119.98(13) yes
C114 C115 H1151 119.8 no
C116 C115 H1151 120.2 no
C115 C116 C117 120.89(14) yes
C115 C116 H1161 118.6 no
C117 C116 H1161 120.5 no
C116 C117 C118 119.49(14) yes
C116 C117 H1171 121.0 no
C118 C117 H1171 119.5 no
C117 C118 C119 119.88(14) yes
C117 C118 H1181 120.1 no
C119 C118 H1181 120.0 no
C114 C119 C118 121.40(13) yes
C114 C119 H1191 119.3 no
C118 C119 H1191 119.2 no
O12 C120 C121 112.73(10) yes
O12 C120 C128 108.49(10) yes
C121 C120 C128 100.91(10) yes
O12 C120 C133 112.70(10) yes
C121 C120 C133 110.55(10) yes
C128 C120 C133 110.83(10) yes
C120 C121 C122 127.82(11) yes
C120 C121 C126 111.14(10) yes
C122 C121 C126 121.03(11) yes
C121 C122 C123 118.32(12) yes
C121 C122 H1221 121.1 no
C123 C122 H1221 120.6 no
C122 C123 C124 121.00(13) yes
C122 C123 H1231 119.3 no
C124 C123 H1231 119.7 no
C123 C124 C125 120.73(13) yes
C123 C124 H1241 118.9 no
C125 C124 H1241 120.4 no
C124 C125 C126 118.59(13) yes
C124 C125 H1251 120.5 no
C126 C125 H1251 120.9 no
C121 C126 C125 120.31(12) yes
C121 C126 C127 108.45(11) yes
C125 C126 C127 131.24(12) yes
C126 C127 C128 108.46(11) yes
C126 C127 C132 130.91(12) yes
C128 C127 C132 120.62(13) yes
C120 C128 C127 111.00(11) yes
C120 C128 C129 128.34(12) yes
C127 C128 C129 120.64(12) yes
C128 C129 C130 118.66(13) yes
C128 C129 H1291 120.7 no
C130 C129 H1291 120.7 no
C129 C130 C131 120.58(13) yes
C129 C130 H1301 119.7 no
C131 C130 H1301 119.8 no
C130 C131 C132 121.00(13) yes
C130 C131 H1311 119.1 no
C132 C131 H1311 119.9 no
C127 C132 C131 118.45(13) yes
C127 C132 H1321 120.8 no
C131 C132 H1321 120.8 no
C120 C133 C134 121.70(11) yes
C120 C133 C138 119.65(11) yes
C134 C133 C138 118.65(12) yes
C133 C134 C135 119.83(12) yes
C133 C134 H1341 119.2 no
C135 C134 H1341 120.9 no
C134 C135 C136 121.15(13) yes
C134 C135 H1351 119.6 no
C136 C135 H1351 119.3 no
C135 C136 C137 119.27(13) yes
C135 C136 H1361 121.4 no
C137 C136 H1361 119.3 no
C136 C137 C138 119.87(12) yes
C136 C137 H1371 119.7 no
C138 C137 H1371 120.4 no
C133 C138 C137 121.23(12) yes
C133 C138 H1381 118.4 no
C137 C138 H1381 120.4 no
O13 C139 C140 111.66(10) yes
O13 C139 C147 107.26(10) yes
C140 C139 C147 101.23(11) yes
O13 C139 C152 112.10(11) yes
C140 C139 C152 113.69(11) yes
C147 C139 C152 110.18(10) yes
C139 C140 C141 128.35(12) yes
C139 C140 C145 110.46(13) yes
C141 C140 C145 121.15(14) yes
C140 C141 C142 118.19(15) yes
C140 C141 H1411 121.7 no
C142 C141 H1411 120.1 no
C141 C142 C143 120.07(18) yes
C141 C142 H1421 117.8 no
C143 C142 H1421 122.1 no
C142 C143 C144 121.47(16) yes
C142 C143 H1431 116.6 no
C144 C143 H1431 121.9 no
C143 C144 C145 118.58(16) yes
C143 C144 H1441 119.6 no
C145 C144 H1441 121.8 no
C140 C145 C144 120.53(17) yes
C140 C145 C146 108.83(13) yes
C144 C145 C146 130.65(15) yes
C145 C146 C147 108.56(12) yes
C145 C146 C151 132.10(16) yes
C147 C146 C151 119.33(17) yes
C139 C147 C146 110.81(13) yes
C139 C147 C148 128.14(14) yes
C146 C147 C148 121.05(14) yes
C147 C148 C149 118.81(17) yes
C147 C148 H1481 119.6 no
C149 C148 H1481 121.6 no
C148 C149 C150 120.57(18) yes
C148 C149 H1491 120.5 no
C150 C149 H1491 118.9 no
C149 C150 C151 121.44(15) yes
C149 C150 H1501 118.9 no
C151 C150 H1501 119.6 no
C146 C151 C150 118.77(17) yes
C146 C151 H1511 113.1 no
C150 C151 H1511 128.0 no
C139 C152 C153 120.07(12) yes
C139 C152 C157 121.10(12) yes
C153 C152 C157 118.78(12) yes
C152 C153 C154 120.58(13) yes
C152 C153 H1531 119.3 no
C154 C153 H1531 120.1 no
C153 C154 C155 120.20(14) yes
C153 C154 H1541 118.3 no
C155 C154 H1541 121.5 no
C154 C155 C156 119.74(13) yes
C154 C155 H1551 120.6 no
C156 C155 H1551 119.7 no
C155 C156 C157 120.16(14) yes
C155 C156 H1561 120.4 no
C157 C156 H1561 119.5 no
C152 C157 C156 120.54(14) yes
C152 C157 H1571 119.5 no
C156 C157 H1571 119.9 no
O14 C158 C159 113.50(10) yes
O14 C158 C166 108.08(10) yes
C159 C158 C166 100.83(10) yes
O14 C158 C171 112.34(10) yes
C159 C158 C171 111.43(10) yes
C166 C158 C171 109.96(10) yes
C158 C159 C160 128.40(12) yes
C158 C159 C164 110.91(11) yes
C160 C159 C164 120.69(13) yes
C159 C160 C161 118.50(13) yes
C159 C160 H1601 121.5 no
C161 C160 H1601 120.0 no
C160 C161 C162 120.88(14) yes
C160 C161 H1611 119.7 no
C162 C161 H1611 119.5 no
C161 C162 C163 120.82(14) yes
C161 C162 H1621 119.5 no
C163 C162 H1621 119.7 no
C162 C163 C164 118.76(14) yes
C162 C163 H1631 121.6 no
C164 C163 H1631 119.6 no
C159 C164 C163 120.35(13) yes
C159 C164 C165 108.59(12) yes
C163 C164 C165 131.02(13) yes
C164 C165 C166 108.52(11) yes
C164 C165 C170 131.17(14) yes
C166 C165 C170 120.29(14) yes
C158 C166 C165 111.04(11) yes
C158 C166 C167 128.06(12) yes
C165 C166 C167 120.90(12) yes
C166 C167 C168 118.34(14) yes
C166 C167 H1671 120.7 no
C168 C167 H1671 121.0 no
C167 C168 C169 120.64(15) yes
C167 C168 H1681 118.0 no
C169 C168 H1681 121.4 no
C168 C169 C170 121.04(13) yes
C168 C169 H1691 119.6 no
C170 C169 H1691 119.3 no
C165 C170 C169 118.77(15) yes
C165 C170 H1701 120.1 no
C169 C170 H1701 121.1 no
C158 C171 C172 121.32(11) yes
C158 C171 C176 119.99(11) yes
C172 C171 C176 118.66(12) yes
C171 C172 C173 120.22(13) yes
C171 C172 H1721 119.1 no
C173 C172 H1721 120.7 no
C172 C173 C174 120.72(13) yes
C172 C173 H1731 118.4 no
C174 C173 H1731 120.9 no
C173 C174 C175 119.32(13) yes
C173 C174 H1741 120.4 no
C175 C174 H1741 120.3 no
C174 C175 C176 120.18(14) yes
C174 C175 H1751 120.9 no
C176 C175 H1751 118.9 no
C171 C176 C175 120.89(13) yes
C171 C176 H1761 119.8 no
C175 C176 H1761 119.3 no
O15 C177 C178 113.31(9) yes
O15 C177 C185 109.98(9) yes
C178 C177 C185 100.94(9) yes
O15 C177 C190 112.61(9) yes
C178 C177 C190 110.04(9) yes
C185 C177 C190 109.30(9) yes
C177 C178 C179 128.34(11) yes
C177 C178 C183 110.93(10) yes
C179 C178 C183 120.71(11) yes
C178 C179 C180 118.41(12) yes
C178 C179 H1791 120.7 no
C180 C179 H1791 120.9 no
C179 C180 C181 121.03(12) yes
C179 C180 H1801 118.6 no
C181 C180 H1801 120.3 no
C180 C181 C182 120.69(12) yes
C180 C181 H1811 119.6 no
C182 C181 H1811 119.7 no
C181 C182 C183 118.51(12) yes
C181 C182 H1821 120.8 no
C183 C182 H1821 120.7 no
C178 C183 C182 120.60(12) yes
C178 C183 C184 108.52(11) yes
C182 C183 C184 130.88(11) yes
C183 C184 C185 108.58(10) yes
C183 C184 C189 130.92(12) yes
C185 C184 C189 120.49(12) yes
C177 C185 C184 110.94(10) yes
C177 C185 C186 128.24(11) yes
C184 C185 C186 120.76(11) yes
C185 C186 C187 118.75(12) yes
C185 C186 H1861 121.4 no
C187 C186 H1861 119.8 no
C186 C187 C188 120.54(12) yes
C186 C187 H1871 119.8 no
C188 C187 H1871 119.6 no
C187 C188 C189 120.95(12) yes
C187 C188 H1881 119.2 no
C189 C188 H1881 119.8 no
C184 C189 C188 118.50(12) yes
C184 C189 H1891 120.3 no
C188 C189 H1891 121.2 no
C177 C190 C191 122.12(11) yes
C177 C190 C195 119.40(11) yes
C191 C190 C195 118.49(12) yes
C190 C191 C192 120.16(13) yes
C190 C191 H1911 119.8 no
C192 C191 H1911 120.0 no
C191 C192 C193 120.67(13) yes
C191 C192 H1921 119.1 no
C193 C192 H1921 120.3 no
C192 C193 C194 119.52(13) yes
C192 C193 H1931 120.3 no
C194 C193 H1931 120.1 no
C193 C194 C195 120.04(13) yes
C193 C194 H1941 119.4 no
C195 C194 H1941 120.6 no
C190 C195 C194 121.11(13) yes
C190 C195 H1951 119.3 no
C194 C195 H1951 119.6 no
O16 C196 C197 113.27(10) yes
O16 C196 C204 107.68(10) yes
C197 C196 C204 101.17(10) yes
O16 C196 C209 111.81(10) yes
C197 C196 C209 110.27(10) yes
C204 C196 C209 112.19(11) yes
C196 C197 C198 128.68(12) yes
C196 C197 C202 110.73(11) yes
C198 C197 C202 120.59(12) yes
C197 C198 C199 118.57(13) yes
C197 C198 H1981 121.2 no
C199 C198 H1981 120.3 no
C198 C199 C200 120.85(13) yes
C198 C199 H1991 119.7 no
C200 C199 H1991 119.5 no
C199 C200 C201 120.91(14) yes
C199 C200 H2001 119.0 no
C201 C200 H2001 120.1 no
C200 C201 C202 118.45(14) yes
C200 C201 H2011 121.6 no
C202 C201 H2011 119.9 no
C197 C202 C201 120.63(13) yes
C197 C202 C203 108.43(12) yes
C201 C202 C203 130.92(13) yes
C202 C203 C204 108.64(12) yes
C202 C203 C208 130.94(14) yes
C204 C203 C208 120.42(14) yes
C196 C204 C203 110.92(11) yes
C196 C204 C205 128.16(13) yes
C203 C204 C205 120.92(13) yes
C204 C205 C206 118.46(15) yes
C204 C205 H2051 120.8 no
C206 C205 H2051 120.7 no
C205 C206 C207 120.56(15) yes
C205 C206 H2061 118.9 no
C207 C206 H2061 120.6 no
C206 C207 C208 121.30(15) yes
C206 C207 H2071 119.8 no
C208 C207 H2071 118.9 no
C203 C208 C207 118.31(16) yes
C203 C208 H2081 120.9 no
C207 C208 H2081 120.8 no
C196 C209 C210 120.74(12) yes
C196 C209 C214 121.53(13) yes
C210 C209 C214 117.66(14) yes
C209 C210 C211 120.94(15) yes
C209 C210 H2101 119.6 no
C211 C210 H2101 119.5 no
C210 C211 C212 120.75(17) yes
C210 C211 H2111 120.2 no
C212 C211 H2111 119.0 no
C211 C212 C213 118.94(16) yes
C211 C212 H2121 120.9 no
C213 C212 H2121 120.1 no
C212 C213 C214 120.97(17) yes
C212 C213 H2131 120.2 no
C214 C213 H2131 118.8 no
C213 C214 C209 120.75(17) yes
C213 C214 H2141 121.7 no
C209 C214 H2141 117.6 no
C502 N501 C506 111.28(10) yes
C502 N501 C510 105.51(9) yes
C506 N501 C510 111.27(10) yes
C502 N501 C514 111.05(10) yes
C506 N501 C514 106.1(1) yes
C510 N501 C514 111.71(10) yes
N501 C502 C503 116.32(10) yes
N501 C502 H5021 106.0 no
C503 C502 H5021 110.5 no
N501 C502 H5022 104.4 no
C503 C502 H5022 110.3 no
H5021 C502 H5022 109.0 no
C502 C503 C504 109.20(11) yes
C502 C503 H5031 111.6 no
C504 C503 H5031 109.3 no
C502 C503 H5032 110.1 no
C504 C503 H5032 109.5 no
H5031 C503 H5032 107.0 no
C503 C504 C505 112.23(12) yes
C503 C504 H5041 109.0 no
C505 C504 H5041 109.2 no
C503 C504 H5042 108.8 no
C505 C504 H5042 109.3 no
H5041 C504 H5042 108.2 no
C504 C505 H5052 110.8 no
C504 C505 H5053 109.7 no
H5052 C505 H5053 109.3 no
C504 C505 H5051 110.0 no
H5052 C505 H5051 108.2 no
H5053 C505 H5051 108.8 no
N501 C506 C507 116.16(10) yes
N501 C506 H5061 105.4 no
C507 C506 H5061 110.3 no
N501 C506 H5062 105.1 no
C507 C506 H5062 110.4 no
H5061 C506 H5062 109.0 no
C506 C507 C508 108.95(11) yes
C506 C507 H5071 110.7 no
C508 C507 H5071 109.4 no
C506 C507 H5072 110.7 no
C508 C507 H5072 109.1 no
H5071 C507 H5072 108.0 no
C507 C508 C509 113.32(13) yes
C507 C508 H5081 108.0 no
C509 C508 H5081 110.1 no
C507 C508 H5082 107.4 no
C509 C508 H5082 109.8 no
H5081 C508 H5082 108.0 no
C508 C509 H5093 109.9 no
C508 C509 H5092 110.5 no
H5093 C509 H5092 109.5 no
C508 C509 H5091 109.7 no
H5093 C509 H5091 108.2 no
H5092 C509 H5091 108.9 no
N501 C510 C511 116.89(10) yes
N501 C510 H5101 105.3 no
C511 C510 H5101 110.6 no
N501 C510 H5102 106.0 no
C511 C510 H5102 109.1 no
H5101 C510 H5102 108.6 no
C510 C511 C512 107.70(11) yes
C510 C511 H5111 111.3 no
C512 C511 H5111 110.1 no
C510 C511 H5112 110.5 no
C512 C511 H5112 109.4 no
H5111 C511 H5112 107.8 no
C511 C512 C513 113.51(12) yes
C511 C512 H5121 109.0 no
C513 C512 H5121 110.0 no
C511 C512 H5122 108.7 no
C513 C512 H5122 108.4 no
H5121 C512 H5122 107.0 no
C512 C513 H5133 110.5 no
C512 C513 H5131 111.2 no
H5133 C513 H5131 108.2 no
C512 C513 H5132 110.8 no
H5133 C513 H5132 108.0 no
H5131 C513 H5132 108.0 no
N501 C514 C515 115.76(11) yes
N501 C514 H5141 105.8 no
C515 C514 H5141 109.7 no
N501 C514 H5142 105.9 no
C515 C514 H5142 110.7 no
H5141 C514 H5142 108.6 no
C514 C515 C516 110.93(13) yes
C514 C515 H5151 110.9 no
C516 C515 H5151 109.6 no
C514 C515 H5152 110.7 no
C516 C515 H5152 108.8 no
H5151 C515 H5152 105.8 no
C515 C516 C517 113.27(17) yes
C515 C516 H5161 108.0 no
C517 C516 H5161 108.1 no
C515 C516 H5162 112.2 no
C517 C516 H5162 108.0 no
H5161 C516 H5162 107.0 no
C516 C517 H5172 110.7 no
C516 C517 H5171 113.5 no
H5172 C517 H5171 109.4 no
C516 C517 H5173 109.4 no
H5172 C517 H5173 107.0 no
H5171 C517 H5173 106.6 no
C522 N521 C526 109.46(10) yes
C522 N521 C530 107.74(10) yes
C526 N521 C530 110.54(10) yes
C522 N521 C534 110.83(10) yes
C526 N521 C534 107.55(10) yes
C530 N521 C534 110.72(10) yes
N521 C522 C523 114.17(11) yes
N521 C522 H5221 105.1 no
C523 C522 H5221 112.1 no
N521 C522 H5222 101.5 no
C523 C522 H5222 114.4 no
H5221 C522 H5222 108.6 no
C522 C523 C524 112.64(13) yes
C522 C523 H5231 109.7 no
C524 C523 H5231 108.6 no
C522 C523 H5232 105.6 no
C524 C523 H5232 108.5 no
H5231 C523 H5232 111.9 no
C523 C524 C525 111.76(14) yes
C523 C524 H5241 108.6 no
C525 C524 H5241 110.8 no
C523 C524 H5242 109.0 no
C525 C524 H5242 110.2 no
H5241 C524 H5242 106.3 no
C524 C525 H5251 110.0 no
C524 C525 H5252 101.4 no
H5251 C525 H5252 106.3 no
C524 C525 H5253 112.3 no
H5251 C525 H5253 111.9 no
H5252 C525 H5253 114.3 no
N521 C526 C527 114.34(11) yes
N521 C526 H5261 107.5 no
C527 C526 H5261 111.1 no
N521 C526 H5262 106.0 no
C527 C526 H5262 110.5 no
H5261 C526 H5262 107.0 no
C526 C527 C528 111.89(12) yes
C526 C527 H5271 110.2 no
C528 C527 H5271 107.8 no
C526 C527 H5272 111.8 no
C528 C527 H5272 104.6 no
H5271 C527 H5272 110.4 no
C527 C528 C529 111.82(14) yes
C527 C528 H5281 106.7 no
C529 C528 H5281 111.8 no
C527 C528 H5282 107.2 no
C529 C528 H5282 110.7 no
H5281 C528 H5282 108.4 no
C528 C529 H5291 111.0 no
C528 C529 H5292 110.3 no
H5291 C529 H5292 108.8 no
C528 C529 H5293 110.2 no
H5291 C529 H5293 111.1 no
H5292 C529 H5293 105.3 no
N521 C530 C531 115.78(10) yes
N521 C530 H5301 105.7 no
C531 C530 H5301 109.5 no
N521 C530 H5302 106.0 no
C531 C530 H5302 111.0 no
H5301 C530 H5302 108.4 no
C530 C531 C532 110.46(12) yes
C530 C531 H5311 110.7 no
C532 C531 H5311 108.7 no
C530 C531 H5312 110.3 no
C532 C531 H5312 108.8 no
H5311 C531 H5312 107.9 no
C531 C532 C533 112.68(14) yes
C531 C532 H5321 108.1 no
C533 C532 H5321 109.8 no
C531 C532 H5322 107.9 no
C533 C532 H5322 108.1 no
H5321 C532 H5322 110.2 no
C532 C533 H5331 111.1 no
C532 C533 H5332 111.8 no
H5331 C533 H5332 108.4 no
C532 C533 H5333 110.8 no
H5331 C533 H5333 107.8 no
H5332 C533 H5333 106.8 no
N521 C534 C535 114.80(11) yes
N521 C534 H5342 107.9 no
C535 C534 H5342 109.5 no
N521 C534 H5341 106.1 no
C535 C534 H5341 109.8 no
H5342 C534 H5341 108.6 no
C534 C535 C536 111.84(12) yes
C534 C535 H5352 110.1 no
C536 C535 H5352 108.2 no
C534 C535 H5351 111.6 no
C536 C535 H5351 106.0 no
H5352 C535 H5351 108.9 no
C535 C536 C537 112.37(14) yes
C535 C536 H5361 108.6 no
C537 C536 H5361 111.4 no
C535 C536 H5362 108.8 no
C537 C536 H5362 108.7 no
H5361 C536 H5362 106.9 no
C536 C537 H5371 110.4 no
C536 C537 H5372 110.3 no
H5371 C537 H5372 108.8 no
C536 C537 H5373 110.5 no
H5371 C537 H5373 108.1 no
H5372 C537 H5373 108.7 no

loop_
_geom_bond_atom_site_label_1
_geom_bond_atom_site_label_2
_geom_bond_distance
_geom_bond_publ_flag
O11 C101 1.4126(14) yes
O11 H111 0.863 no
O12 C120 1.4197(14) yes
O12 H121 0.854 no
O13 C139 1.4163(15) yes
O13 H131 0.882 no
O14 C158 1.4079(15) yes
O14 H141 0.871 no
O15 C177 1.4146(14) yes
O15 H151 0.901 no
O16 C196 1.4274(14) yes
O16 H161 0.846 no
C101 C102 1.5292(17) yes
C101 C109 1.5260(17) yes
C101 C114 1.5301(17) yes
C102 C103 1.3806(19) yes
C102 C107 1.3981(18) yes
C103 C104 1.391(2) yes
C103 H1031 0.969 no
C104 C105 1.385(2) yes
C104 H1041 0.957 no
C105 C106 1.386(2) yes
C105 H1051 0.948 no
C106 C107 1.3940(19) yes
C106 H1061 0.956 no
C107 C108 1.4717(19) yes
C108 C109 1.3970(17) yes
C108 C113 1.3871(19) yes
C109 C110 1.3780(19) yes
C110 C111 1.3888(19) yes
C110 H1101 0.955 no
C111 C112 1.388(2) yes
C111 H1111 0.941 no
C112 C113 1.387(2) yes
C112 H1121 0.954 no
C113 H1131 0.970 no
C114 C115 1.3834(18) yes
C114 C119 1.3914(19) yes
C115 C116 1.390(2) yes
C115 H1151 0.971 no
C116 C117 1.376(2) yes
C116 H1161 0.963 no
C117 C118 1.375(2) yes
C117 H1171 0.964 no
C118 C119 1.379(2) yes
C118 H1181 0.942 no
C119 H1191 0.950 no
C120 C121 1.5271(16) yes
C120 C128 1.5314(17) yes
C120 C133 1.5328(17) yes
C121 C122 1.3797(18) yes
C121 C126 1.3996(17) yes
C122 C123 1.3888(18) yes
C122 H1221 0.948 no
C123 C124 1.386(2) yes
C123 H1231 0.947 no
C124 C125 1.388(2) yes
C124 H1241 0.961 no
C125 C126 1.3867(18) yes
C125 H1251 0.954 no
C126 C127 1.4722(18) yes
C127 C128 1.3993(18) yes
C127 C132 1.3911(19) yes
C128 C129 1.3804(18) yes
C129 C130 1.395(2) yes
C129 H1291 0.960 no
C130 C131 1.389(2) yes
C130 H1301 0.942 no
C131 C132 1.384(2) yes
C131 H1311 0.959 no
C132 H1321 0.956 no
C133 C134 1.3815(18) yes
C133 C138 1.3938(18) yes
C134 C135 1.392(2) yes
C134 H1341 0.945 no
C135 C136 1.378(2) yes
C135 H1351 0.959 no
C136 C137 1.3806(19) yes
C136 H1361 0.958 no
C137 C138 1.3819(19) yes
C137 H1371 0.937 no
C138 H1381 0.942 no
C139 C140 1.527(2) yes
C139 C147 1.5361(18) yes
C139 C152 1.5319(17) yes
C140 C141 1.379(2) yes
C140 C145 1.403(2) yes
C141 C142 1.392(2) yes
C141 H1411 0.943 no
C142 C143 1.404(3) yes
C142 H1421 0.930 no
C143 C144 1.370(3) yes
C143 H1431 0.917 no
C144 C145 1.379(2) yes
C144 H1441 0.983 no
C145 C146 1.472(2) yes
C146 C147 1.393(2) yes
C146 C151 1.412(2) yes
C147 C148 1.390(2) yes
C148 C149 1.391(2) yes
C148 H1481 1.012 no
C149 C150 1.374(3) yes
C149 H1491 1.015 no
C150 C151 1.382(3) yes
C150 H1501 0.978 no
C151 H1511 0.925 no
C152 C153 1.386(2) yes
C152 C157 1.3940(19) yes
C153 C154 1.3907(19) yes
C153 H1531 0.949 no
C154 C155 1.382(2) yes
C154 H1541 0.964 no
C155 C156 1.382(2) yes
C155 H1551 0.956 no
C156 C157 1.388(2) yes
C156 H1561 0.957 no
C157 H1571 0.956 no
C158 C159 1.5308(18) yes
C158 C166 1.5301(16) yes
C158 C171 1.5363(17) yes
C159 C160 1.3814(19) yes
C159 C164 1.4005(18) yes
C160 C161 1.392(2) yes
C160 H1601 0.956 no
C161 C162 1.387(2) yes
C161 H1611 0.974 no
C162 C163 1.380(2) yes
C162 H1621 0.973 no
C163 C164 1.392(2) yes
C163 H1631 0.953 no
C164 C165 1.468(2) yes
C165 C166 1.3990(19) yes
C165 C170 1.3895(19) yes
C166 C167 1.381(2) yes
C167 C168 1.397(2) yes
C167 H1671 0.960 no
C168 C169 1.386(2) yes
C168 H1681 0.936 no
C169 C170 1.380(2) yes
C169 H1691 0.962 no
C170 H1701 0.957 no
C171 C172 1.3847(18) yes
C171 C176 1.3942(18) yes
C172 C173 1.3928(19) yes
C172 H1721 0.962 no
C173 C174 1.379(2) yes
C173 H1731 0.967 no
C174 C175 1.385(2) yes
C174 H1741 0.955 no
C175 C176 1.3821(19) yes
C175 H1751 0.951 no
C176 H1761 0.956 no
C177 C178 1.5321(16) yes
C177 C185 1.5314(16) yes
C177 C190 1.5371(16) yes
C178 C179 1.3843(17) yes
C178 C183 1.3992(17) yes
C179 C180 1.3933(18) yes
C179 H1791 0.960 no
C180 C181 1.388(2) yes
C180 H1801 0.952 no
C181 C182 1.3891(19) yes
C181 H1811 0.945 no
C182 C183 1.3918(18) yes
C182 H1821 0.957 no
C183 C184 1.4723(17) yes
C184 C185 1.3980(17) yes
C184 C189 1.3910(17) yes
C185 C186 1.3823(18) yes
C186 C187 1.3931(18) yes
C186 H1861 0.958 no
C187 C188 1.3883(19) yes
C187 H1871 0.951 no
C188 C189 1.3894(19) yes
C188 H1881 0.960 no
C189 H1891 0.953 no
C190 C191 1.3829(17) yes
C190 C195 1.3926(18) yes
C191 C192 1.3939(19) yes
C191 H1911 0.956 no
C192 C193 1.376(2) yes
C192 H1921 0.961 no
C193 C194 1.378(2) yes
C193 H1931 0.955 no
C194 C195 1.3812(19) yes
C194 H1941 0.954 no
C195 H1951 0.957 no
C196 C197 1.5307(17) yes
C196 C204 1.5222(18) yes
C196 C209 1.5340(19) yes
C197 C198 1.3843(18) yes
C197 C202 1.3965(19) yes
C198 C199 1.391(2) yes
C198 H1981 0.970 no
C199 C200 1.384(2) yes
C199 H1991 0.963 no
C200 C201 1.387(2) yes
C200 H2001 0.956 no
C201 C202 1.390(2) yes
C201 H2011 0.953 no
C202 C203 1.4712(19) yes
C203 C204 1.395(2) yes
C203 C208 1.388(2) yes
C204 C205 1.3822(19) yes
C205 C206 1.391(2) yes
C205 H2051 0.966 no
C206 C207 1.380(3) yes
C206 H2061 0.958 no
C207 C208 1.387(2) yes
C207 H2071 0.967 no
C208 H2081 0.960 no
C209 C210 1.385(2) yes
C209 C214 1.387(2) yes
C210 C211 1.390(2) yes
C210 H2101 0.956 no
C211 C212 1.369(3) yes
C211 H2111 0.964 no
C212 C213 1.366(3) yes
C212 H2121 0.961 no
C213 C214 1.390(3) yes
C213 H2131 0.935 no
C214 H2141 0.934 no
N501 C502 1.5203(16) yes
N501 C506 1.5172(17) yes
N501 C510 1.5229(16) yes
N501 C514 1.5199(18) yes
C502 C503 1.5163(17) yes
C502 H5021 0.975 no
C502 H5022 0.983 no
C503 C504 1.5246(19) yes
C503 H5031 0.974 no
C503 H5032 0.996 no
C504 C505 1.518(2) yes
C504 H5041 0.993 no
C504 H5042 0.979 no
C505 H5052 0.975 no
C505 H5053 0.970 no
C505 H5051 0.982 no
C506 C507 1.512(2) yes
C506 H5061 0.966 no
C506 H5062 0.971 no
C507 C508 1.523(2) yes
C507 H5071 0.979 no
C507 H5072 0.987 no
C508 C509 1.512(2) yes
C508 H5081 0.971 no
C508 H5082 0.965 no
C509 H5093 0.986 no
C509 H5092 0.982 no
C509 H5091 0.991 no
C510 C511 1.5179(18) yes
C510 H5101 0.983 no
C510 H5102 0.968 no
C511 C512 1.5287(18) yes
C511 H5111 0.986 no
C511 H5112 0.982 no
C512 C513 1.5175(19) yes
C512 H5121 0.979 no
C512 H5122 0.974 no
C513 H5133 0.976 no
C513 H5131 0.981 no
C513 H5132 0.980 no
C514 C515 1.509(2) yes
C514 H5141 0.972 no
C514 H5142 0.980 no
C515 C516 1.502(2) yes
C515 H5151 0.968 no
C515 H5152 0.980 no
C516 C517 1.510(3) yes
C516 H5161 1.009 no
C516 H5162 0.953 no
C517 H5172 0.983 no
C517 H5171 0.993 no
C517 H5173 0.972 no
N521 C522 1.5238(16) yes
N521 C526 1.5163(17) yes
N521 C530 1.5256(17) yes
N521 C534 1.5236(16) yes
C522 C523 1.530(2) yes
C522 H5221 0.983 no
C522 H5222 0.951 no
C523 C524 1.528(2) yes
C523 H5231 1.040 no
C523 H5232 1.004 no
C524 C525 1.519(2) yes
C524 H5241 0.970 no
C524 H5242 1.003 no
C525 H5251 1.039 no
C525 H5252 1.016 no
C525 H5253 1.043 no
C526 C527 1.519(2) yes
C526 H5261 0.958 no
C526 H5262 0.955 no
C527 C528 1.501(2) yes
C527 H5271 0.995 no
C527 H5272 0.996 no
C528 C529 1.513(2) yes
C528 H5281 1.007 no
C528 H5282 1.027 no
C529 H5291 1.003 no
C529 H5292 0.978 no
C529 H5293 0.960 no
C530 C531 1.5166(19) yes
C530 H5301 0.966 no
C530 H5302 0.988 no
C531 C532 1.5219(19) yes
C531 H5311 0.964 no
C531 H5312 0.978 no
C532 C533 1.512(2) yes
C532 H5321 0.963 no
C532 H5322 0.975 no
C533 H5331 0.971 no
C533 H5332 0.974 no
C533 H5333 0.972 no
C534 C535 1.513(2) yes
C534 H5342 0.980 no
C534 H5341 0.977 no
C535 C536 1.522(2) yes
C535 H5352 0.965 no
C535 H5351 0.970 no
C536 C537 1.524(2) yes
C536 H5361 0.953 no
C536 H5362 0.985 no
C537 H5371 0.983 no
C537 H5372 0.969 no
C537 H5373 1.005 no

loop_
_geom_hbond_atom_site_label_D
_geom_hbond_atom_site_label_H
_geom_hbond_atom_site_label_A
_geom_hbond_site_symmetry_A
_geom_hbond_angle_DHA
_geom_hbond_distance_DH
_geom_hbond_distance_HA
_geom_hbond_distance_DA
_geom_hbond_publ_flag
C134 H1341 O11 . 156.68 0.945 2.419 3.308(2) yes
C502 H5021 O14 . 136.35 0.975 2.433 3.210(2) yes
C514 H5142 O12 . 164.19 0.980 2.541 3.494(2) yes
C530 H5302 O13 1_545 142.08 0.988 2.376 3.213(2) yes
C534 H5342 O16 1_655 165.11 0.980 2.424 3.380(2) yes
O16 H161 O15 . 164.73 0.846 1.941 2.766(2) yes
